data_7050489
loop_
_publ_author_name
'Eisentr\"ager, Frank'
'G\"othlich, Alexander'
'Gruber, Irene'
'Heiss, Helmut'
'Kiener, Christoph A.'
'Kr\"uger, Carl'
'Ulrich Notheis, J.'
'Rominger, Frank'
'Scherhag, Gunter'
'Schultz, Madeleine'
'Straub, Bernd F.'
'Volland, Martin A. O.'
'Hofmann, Peter'

_publ_section_title
;
 Sterically crowded diphosphinomethane ligands: molecular structures,
 UV-photoelectron spectroscopy and a convenient general synthesis of
 tBu2PCH2PtBu2 and related species
;
_journal_issue 3
_journal_name_full 'New Journal of Chemistry'
_journal_page_first 540
_journal_page_last 550
_journal_paper_doi 10.1039/b210114a
_journal_volume 27
_journal_year 2003
_chemical_formula_moiety 'C17 H38 P2'
_chemical_formula_sum 'C17 H38 P2'
_chemical_formula_weight 304.41
_chemical_name_common dtbpm
_space_group_IT_number 33
_symmetry_cell_setting orthorhombic
_symmetry_space_group_name_Hall 'P 2c -2n'
_symmetry_space_group_name_H-M 'P n a 21'
_atom_sites_solution_hydrogens geom
_atom_sites_solution_primary direct
_atom_sites_solution_secondary difmap
_audit_creation_method SHELXL
_cell_angle_alpha 90.00
_cell_angle_beta 90.00
_cell_angle_gamma 90.00
_cell_formula_units_Z 4
_cell_length_a 9.35650(10)
_cell_length_b 17.3925(2)
_cell_length_c 12.5085(2)
_cell_measurement_temperature 233(2)
_cell_volume 2035.54(5)
_computing_cell_refinement 'Siemens XSCANS'
_computing_data_collection 'Siemens XSCANS'
_computing_data_reduction 'Siemens SHELXTL'
_computing_molecular_graphics 'Siemens SHELXTL'
_computing_publication_material 'Siemens SHELXTL'
_computing_structure_refinement 'SHELXL-93 (Sheldrick, 1993)'
_computing_structure_solution 'SHELXS-86 (Sheldrick, 1990)'
_diffrn_ambient_temperature 233(2)
_diffrn_measurement_device 'Siemens Smart CCD'
_diffrn_measurement_method '\w scans'
_diffrn_radiation_monochromator graphite
_diffrn_radiation_source 'fine-focus sealed tube'
_diffrn_radiation_type MoK\a
_diffrn_radiation_wavelength 0.71073
_diffrn_reflns_av_R_equivalents 0.0310
_diffrn_reflns_av_sigmaI/netI 0.0214
_diffrn_reflns_limit_h_max 11
_diffrn_reflns_limit_h_min -11
_diffrn_reflns_limit_k_max 21
_diffrn_reflns_limit_k_min -21
_diffrn_reflns_limit_l_max 14
_diffrn_reflns_limit_l_min -14
_diffrn_reflns_number 16625
_diffrn_reflns_theta_max 25.57
_diffrn_reflns_theta_min 2.01
_exptl_absorpt_coefficient_mu 0.204
_exptl_absorpt_correction_type none
_exptl_crystal_colour colourless
_exptl_crystal_density_diffrn 0.993
_exptl_crystal_description irregular
_exptl_crystal_F_000 680
_exptl_crystal_size_max .55
_exptl_crystal_size_mid .50
_exptl_crystal_size_min .16
_refine_diff_density_max 0.410
_refine_diff_density_min -0.146
_refine_diff_density_rms 0.026
_refine_ls_abs_structure_details 'Flack H D (1983), Acta Cryst. A39, 876-881'
_refine_ls_abs_structure_Flack 0.14(29)
_refine_ls_extinction_method none
_refine_ls_goodness_of_fit_all 1.083
_refine_ls_goodness_of_fit_obs 1.058
_refine_ls_hydrogen_treatment noref
_refine_ls_matrix_type full
_refine_ls_number_parameters 368
_refine_ls_number_reflns 3524
_refine_ls_number_restraints 931
_refine_ls_restrained_S_all 1.416
_refine_ls_restrained_S_obs 1.440
_refine_ls_R_factor_all 0.0542
_refine_ls_R_factor_obs 0.0405
_refine_ls_shift/esd_max 2.125
_refine_ls_shift/esd_mean 0.241
_refine_ls_structure_factor_coef Fsqd
_refine_ls_weighting_details 'w=1/[\s^2^(Fo^2^)+(0.0671P)^2^+0.3058P] where P=(Fo^2^+2Fc^2^)/3'
_refine_ls_weighting_scheme calc
_refine_ls_wR_factor_all 0.1299
_refine_ls_wR_factor_obs 0.1103
_reflns_number_observed 2874
_reflns_number_total 3534
_reflns_observed_criterion >2sigma(I)
_cod_data_source_file b210114a.txt
_cod_data_source_block ig1_dtbpm_1
_cod_depositor_comments
;
The following automatic conversions were performed:
'_symmetry_cell_setting' value 'Orthorhombic' changed to 'orthorhombic'
according to '/home/saulius/struct/CIF-dictionaries/cif_core.dic'
dictionary named 'cif_core.dic' version 2.4.1 from 2010-06-29.

Automatic conversion script
Id: cif_fix_enum 1527 2010-12-29 10:47:43Z saulius 

The following automatic conversions were performed:

'_refine_ls_weighting_scheme' value 'calc
w=1/[\s^2^(Fo^2^)+(0.0671P)^2^+0.3058P] where P=(Fo^2^+2Fc^2^)/3' was
changed to 'calc'. New tag '_refine_ls_weighting_details' was
created. The value of the new tag was set to
'w=1/[\s^2^(Fo^2^)+(0.0671P)^2^+0.3058P] where P=(Fo^2^+2Fc^2^)/3'.

Automatic conversion script
Id: cif_fix_values 3143 2015-03-26 13:38:13Z robertas 
;
_cod_original_sg_symbol_H-M Pna2(1)
_cod_database_code 7050489

loop_
_symmetry_equiv_pos_as_xyz
'x, y, z'
'-x, -y, z+1/2'
'x+1/2, -y+1/2, z'
'-x+1/2, y+1/2, z+1/2'

loop_
_atom_site_aniso_label
_atom_site_aniso_U_11
_atom_site_aniso_U_22
_atom_site_aniso_U_33
_atom_site_aniso_U_23
_atom_site_aniso_U_13
_atom_site_aniso_U_12
P1A 0.066(3) 0.098(3) 0.102(5) 0.007(2) 0.014(2) 0.002(2)
C11A 0.081(10) 0.063(9) 0.100(11) 0.025(7) 0.013(8) 0.002(8)
C12A 0.239(21) 0.062(9) 0.109(11) -0.016(9) 0.067(14) -0.054(12)
C13A 0.092(9) 0.090(8) 0.111(11) -0.006(7) 0.028(8) -0.003(7)
C14A 0.133(18) 0.122(19) 0.083(11) 0.019(9) 0.033(10) -0.028(10)
C15A 0.053(10) 0.081(12) 0.087(13) -0.013(10) -0.007(9) -0.023(8)
C16A 0.112(20) 0.197(30) 0.121(18) 0.002(15) 0.034(13) -0.029(16)
C17A 0.095(14) 0.282(35) 0.096(13) -0.028(16) 0.010(10) 0.061(16)
C18A 0.160(22) 0.126(16) 0.116(15) -0.048(12) 0.061(14) -0.085(16)
C10A 0.068(6) 0.077(7) 0.067(7) 0.006(7) 0.027(6) 0.000(5)
P2A 0.067(2) 0.064(2) 0.069(3) -0.003(2) -0.0116(15) -0.007(2)
C21A 0.105(20) 0.036(9) 0.105(22) 0.009(10) 0.022(13) -0.005(8)
C22A 0.123(15) 0.103(13) 0.277(31) -0.026(27) -0.008(32) 0.067(10)
C23A 0.134(15) 0.067(11) 0.122(17) 0.026(10) -0.012(12) -0.014(9)
C24A 0.153(19) 0.102(16) 0.290(34) -0.083(18) -0.032(18) -0.005(14)
C25A 0.059(10) 0.107(11) 0.074(13) -0.006(9) -0.016(6) -0.003(8)
C26A 0.089(12) 0.141(17) 0.188(21) 0.055(15) -0.035(11) 0.044(10)
C27A 0.054(7) 0.093(11) 0.126(14) 0.003(9) -0.006(6) 0.003(7)
C28A 0.057(8) 0.173(16) 0.167(15) -0.025(14) 0.008(9) -0.052(9)
P1B 0.0284(13) 0.0202(10) 0.058(2) 0.0024(15) 0.000(2) 0.0007(9)
C11B 0.050(9) 0.066(12) 0.071(9) 0.021(8) 0.003(7) 0.008(7)
C12B 0.095(12) 0.044(7) 0.117(13) 0.019(8) -0.011(10) -0.030(7)
C13B 0.042(7) 0.094(11) 0.141(14) 0.044(8) 0.033(8) 0.002(6)
C14B 0.064(8) 0.038(6) 0.072(11) 0.009(6) 0.007(8) -0.016(6)
C15B 0.056(12) 0.086(13) 0.051(10) 0.013(8) 0.005(8) 0.013(10)
C16B 0.099(17) 0.081(13) 0.054(9) -0.004(8) 0.002(8) 0.028(11)
C17B 0.161(24) 0.360(54) 0.107(16) -0.033(23) -0.068(15) 0.197(32)
C18B 0.094(15) 0.237(31) 0.090(13) -0.065(15) -0.013(13) -0.074(16)
C10B 0.042(5) 0.038(5) 0.065(8) -0.002(6) 0.034(6) -0.004(4)
P2B 0.057(2) 0.048(2) 0.057(3) 0.003(2) -0.0078(14) -0.010(2)
C21B 0.086(15) 0.073(17) 0.114(20) -0.010(12) -0.022(13) -0.003(10)
C22B 0.101(13) 0.041(6) 0.151(18) 0.016(13) -0.014(17) 0.001(7)
C23B 0.181(19) 0.038(8) 0.134(17) 0.019(8) -0.028(14) -0.030(9)
C24B 0.163(23) 0.119(18) 0.175(25) -0.102(17) -0.028(19) 0.057(17)
C25B 0.044(8) 0.069(8) 0.050(9) -0.009(7) 0.008(6) -0.020(6)
C26B 0.052(8) 0.165(22) 0.089(11) 0.038(12) -0.036(7) -0.013(11)
C27B 0.046(7) 0.086(10) 0.104(11) -0.012(8) 0.013(6) -0.012(7)
C28B 0.096(13) 0.097(10) 0.155(22) -0.017(12) 0.056(15) -0.036(9)

loop_
_atom_site_label
_atom_site_type_symbol
_atom_site_fract_x
_atom_site_fract_y
_atom_site_fract_z
_atom_site_U_iso_or_equiv
_atom_site_thermal_displace_type
_atom_site_occupancy
_atom_site_calc_flag
_atom_site_refinement_flags
_atom_site_disorder_group
P1A P 0.7962(5) 0.1252(3) 0.4906(11) 0.089(2) Uani 0.540(7) d PD 1
C11A C 0.9099(16) 0.1313(8) 0.3675(13) 0.081(5) Uani 0.540(7) d PD 1
C12A C 0.9779(22) 0.2109(8) 0.3530(14) 0.137(8) Uani 0.540(7) d PD 1
H12A H 1.0550(75) 0.2169(25) 0.4029(61) 0.205 Uiso 0.540(7) calc PR 1
H12B H 0.9073(34) 0.2499(8) 0.3656(83) 0.205 Uiso 0.540(7) calc PR 1
H12C H 1.0139(107) 0.2156(24) 0.2814(31) 0.205 Uiso 0.540(7) calc PR 1
C13A C 1.0247(14) 0.0683(7) 0.3476(14) 0.098(5) Uani 0.540(7) d PD 1
H13A H 0.9785(14) 0.0196(13) 0.3369(78) 0.147 Uiso 0.540(7) calc PR 1
H13B H 1.0870(64) 0.0652(40) 0.4084(36) 0.147 Uiso 0.540(7) calc PR 1
H13C H 1.0793(71) 0.0813(30) 0.2852(48) 0.147 Uiso 0.540(7) calc PR 1
C14A C 0.8001(22) 0.1228(13) 0.2745(16) 0.113(10) Uani 0.540(7) d PD 1
H14A H 0.7362(84) 0.1660(37) 0.2747(61) 0.169 Uiso 0.540(7) calc PR 1
H14B H 0.7463(89) 0.0763(37) 0.2839(54) 0.169 Uiso 0.540(7) calc PR 1
H14C H 0.8500(24) 0.1209(70) 0.2075(17) 0.169 Uiso 0.540(7) calc PR 1
C15A C 0.9081(17) 0.1511(11) 0.6111(14) 0.074(6) Uani 0.540(7) d PD 1
C16A C 0.8164(29) 0.1297(16) 0.7112(19) 0.143(14) Uani 0.540(7) d PD 1
H16A H 0.7254(97) 0.1550(105) 0.7070(91) 0.215 Uiso 0.540(7) calc PR 1
H16B H 0.8652(117) 0.1458(119) 0.7749(20) 0.215 Uiso 0.540(7) calc PR 1
H16C H 0.8022(206) 0.0750(21) 0.7132(102) 0.215 Uiso 0.540(7) calc PR 1
C17A C 1.0495(22) 0.1057(19) 0.6236(19) 0.158(13) Uani 0.540(7) d PD 1
H17A H 1.0315(37) 0.0519(22) 0.6129(116) 0.236 Uiso 0.540(7) calc PR 1
H17B H 1.0873(82) 0.1137(69) 0.6941(43) 0.236 Uiso 0.540(7) calc PR 1
H17C H 1.1174(57) 0.1234(61) 0.5715(79) 0.236 Uiso 0.540(7) calc PR 1
C18A C 0.9364(28) 0.2381(12) 0.6169(18) 0.134(11) Uani 0.540(7) d PD 1
H18A H 0.8506(47) 0.2655(12) 0.5989(95) 0.201 Uiso 0.540(7) calc PR 1
H18B H 1.0106(98) 0.2515(17) 0.5673(77) 0.201 Uiso 0.540(7) calc PR 1
H18C H 0.9656(130) 0.2516(16) 0.6880(34) 0.201 Uiso 0.540(7) calc PR 1
C10A C 0.7854(11) 0.0215(5) 0.5153(9) 0.070(3) Uani 0.540(7) d PD 1
H10A H 0.7492(11) 0.0143(5) 0.5872(9) 0.084 Uiso 0.540(7) calc PR 1
H10B H 0.8819(11) 0.0012(5) 0.5138(9) 0.084 Uiso 0.540(7) calc PR 1
P2A P 0.6761(4) -0.0372(2) 0.4250(2) 0.0665(14) Uani 0.540(7) d PD 1
C21A C 0.7256(18) -0.1369(5) 0.4751(15) 0.082(11) Uani 0.540(7) d PD 1
C22A C 0.8924(16) -0.1401(11) 0.4759(31) 0.168(12) Uani 0.540(7) d PD 1
H22A H 0.9295(17) -0.1026(76) 0.4268(117) 0.252 Uiso 0.540(7) calc PR 1
H22B H 0.9236(17) -0.1904(34) 0.4549(147) 0.252 Uiso 0.540(7) calc PR 1
H22C H 0.9268(18) -0.1290(106) 0.5466(47) 0.252 Uiso 0.540(7) calc PR 1
C23A C 0.6771(20) -0.1566(10) 0.5895(12) 0.108(6) Uani 0.540(7) d PD 1
H23A H 0.5782(41) -0.1713(68) 0.5886(19) 0.161 Uiso 0.540(7) calc PR 1
H23B H 0.6893(122) -0.1125(23) 0.6346(25) 0.161 Uiso 0.540(7) calc PR 1
H23C H 0.7335(90) -0.1984(47) 0.6165(38) 0.161 Uiso 0.540(7) calc PR 1
C24A C 0.6689(28) -0.1971(10) 0.3964(20) 0.181(12) Uani 0.540(7) d PD 1
H24A H 0.5682(43) -0.1895(58) 0.3860(100) 0.272 Uiso 0.540(7) calc PR 1
H24B H 0.6855(152) -0.2476(11) 0.4246(59) 0.272 Uiso 0.540(7) calc PR 1
H24C H 0.7175(122) -0.1918(58) 0.3292(42) 0.272 Uiso 0.540(7) calc PR 1
C25A C 0.4870(12) -0.0130(9) 0.4632(14) 0.080(6) Uani 0.540(7) d PD 1
C26A C 0.4511(18) 0.0587(11) 0.3944(17) 0.139(10) Uani 0.540(7) d PD 1
H26A H 0.3515(45) 0.0709(59) 0.4020(106) 0.209 Uiso 0.540(7) calc PR 1
H26B H 0.4716(168) 0.0480(35) 0.3207(25) 0.209 Uiso 0.540(7) calc PR 1
H26C H 0.5078(134) 0.1015(27) 0.4178(91) 0.209 Uiso 0.540(7) calc PR 1
C27A C 0.4655(14) 0.0127(10) 0.5801(10) 0.091(5) Uani 0.540(7) d PD 1
H27A H 0.5301(64) 0.0540(33) 0.5962(22) 0.137 Uiso 0.540(7) calc PR 1
H27B H 0.4842(88) -0.0298(16) 0.6271(11) 0.137 Uiso 0.540(7) calc PR 1
H27C H 0.3689(28) 0.0299(47) 0.5899(20) 0.137 Uiso 0.540(7) calc PR 1
C28A C 0.3841(13) -0.0787(10) 0.4390(17) 0.133(7) Uani 0.540(7) d PD 1
H28A H 0.4154(99) -0.1243(25) 0.4754(110) 0.199 Uiso 0.540(7) calc PR 1
H28B H 0.3823(138) -0.0880(66) 0.3634(22) 0.199 Uiso 0.540(7) calc PR 1
H28C H 0.2900(36) -0.0651(39) 0.4630(121) 0.199 Uiso 0.540(7) calc PR 1
P1B P 0.8028(4) 0.12850(14) 0.4749(7) 0.0357(8) Uani 0.460(7) d PD 2
C11B C 0.9129(15) 0.1567(8) 0.3517(12) 0.062(5) Uani 0.460(7) d PD 2
C12B C 0.9280(17) 0.2449(7) 0.3528(15) 0.085(5) Uani 0.460(7) d PD 2
H12D H 0.8349(19) 0.2680(7) 0.3492(65) 0.128 Uiso 0.460(7) calc PR 2
H12E H 0.9836(77) 0.2610(8) 0.2923(39) 0.128 Uiso 0.460(7) calc PR 2
H12F H 0.9747(74) 0.2607(7) 0.4174(34) 0.128 Uiso 0.460(7) calc PR 2
C13B C 1.0618(11) 0.1202(9) 0.3483(15) 0.092(5) Uani 0.460(7) d PD 2
H13D H 1.0537(16) 0.0657(12) 0.3592(89) 0.139 Uiso 0.460(7) calc PR 2
H13E H 1.1202(38) 0.1421(45) 0.4035(54) 0.139 Uiso 0.460(7) calc PR 2
H13F H 1.1047(47) 0.1299(53) 0.2799(32) 0.139 Uiso 0.460(7) calc PR 2
C14B C 0.8246(20) 0.1329(10) 0.2544(14) 0.058(4) Uani 0.460(7) d PD 2
H14D H 0.7284(28) 0.1512(45) 0.2624(35) 0.087 Uiso 0.460(7) calc PR 2
H14E H 0.8239(80) 0.0778(9) 0.2487(40) 0.087 Uiso 0.460(7) calc PR 2
H14F H 0.8660(53) 0.1545(39) 0.1910(16) 0.087 Uiso 0.460(7) calc PR 2
C15B C 0.9150(19) 0.1368(12) 0.6007(11) 0.064(6) Uani 0.460(7) d PD 2
C16B C 0.8134(24) 0.1316(13) 0.6963(15) 0.078(8) Uani 0.460(7) d PD 2
H16D H 0.7341(88) 0.1657(69) 0.6855(59) 0.117 Uiso 0.460(7) calc PR 2
H16E H 0.8634(51) 0.1459(85) 0.7603(23) 0.117 Uiso 0.460(7) calc PR 2
H16F H 0.7790(130) 0.0798(25) 0.7031(76) 0.117 Uiso 0.460(7) calc PR 2
C17B C 1.0382(28) 0.0791(22) 0.6103(21) 0.209(25) Uani 0.460(7) d PD 2
H17D H 1.1269(44) 0.1064(22) 0.6170(244) 0.314 Uiso 0.460(7) calc PR 2
H17E H 1.0409(203) 0.0473(117) 0.5477(110) 0.314 Uiso 0.460(7) calc PR 2
H17F H 1.0239(170) 0.0475(117) 0.6723(138) 0.314 Uiso 0.460(7) calc PR 2
C18B C 0.9763(27) 0.2205(15) 0.6035(18) 0.140(13) Uani 0.460(7) d PD 2
H18D H 1.0061(147) 0.2327(34) 0.6749(29) 0.210 Uiso 0.460(7) calc PR 2
H18E H 0.9037(50) 0.2560(16) 0.5812(110) 0.210 Uiso 0.460(7) calc PR 2
H18F H 1.0567(94) 0.2240(25) 0.5561(88) 0.210 Uiso 0.460(7) calc PR 2
C10B C 0.7921(10) 0.0236(4) 0.4521(11) 0.048(3) Uani 0.460(7) d PD 2
H10C H 0.7628(10) 0.0160(4) 0.3785(11) 0.058 Uiso 0.460(7) calc PR 2
H10D H 0.8883(10) 0.0033(4) 0.4585(11) 0.058 Uiso 0.460(7) calc PR 2
P2B P 0.6747(4) -0.0370(2) 0.5365(2) 0.0537(14) Uani 0.460(7) d PD 2
C21B C 0.7163(20) -0.1354(7) 0.4857(15) 0.091(11) Uani 0.460(7) d PD 2
C22B C 0.8808(17) -0.1465(9) 0.4871(26) 0.098(8) Uani 0.460(7) d PD 2
H22D H 0.9178(31) -0.1311(108) 0.5554(57) 0.147 Uiso 0.460(7) calc PR 2
H22E H 0.9233(25) -0.1156(89) 0.4320(103) 0.147 Uiso 0.460(7) calc PR 2
H22F H 0.9031(18) -0.1996(22) 0.4747(165) 0.147 Uiso 0.460(7) calc PR 2
C23B C 0.6527(25) -0.1968(8) 0.5597(15) 0.118(7) Uani 0.460(7) d PD 2
H23D H 0.5505(25) -0.1969(49) 0.5528(74) 0.176 Uiso 0.460(7) calc PR 2
H23E H 0.6783(117) -0.1856(41) 0.6324(19) 0.176 Uiso 0.460(7) calc PR 2
H23F H 0.6895(103) -0.2464(12) 0.5402(67) 0.176 Uiso 0.460(7) calc PR 2
C24B C 0.6694(29) -0.1530(13) 0.3688(16) 0.152(13) Uani 0.460(7) d PD 2
H24D H 0.7134(187) -0.1999(65) 0.3453(63) 0.228 Uiso 0.460(7) calc PR 2
H24E H 0.6985(204) -0.1115(59) 0.3230(32) 0.228 Uiso 0.460(7) calc PR 2
H24F H 0.5673(36) -0.1583(125) 0.3660(35) 0.228 Uiso 0.460(7) calc PR 2
C25B C 0.4898(12) -0.0072(9) 0.4939(13) 0.054(4) Uani 0.460(7) d PD 2
C26B C 0.4754(17) 0.0135(14) 0.3746(11) 0.102(7) Uani 0.460(7) d PD 2
H26D H 0.3769(23) 0.0099(62) 0.3536(24) 0.153 Uiso 0.460(7) calc PR 2
H26E H 0.5313(91) -0.0216(38) 0.3326(13) 0.153 Uiso 0.460(7) calc PR 2
H26F H 0.5089(106) 0.0650(24) 0.3631(18) 0.153 Uiso 0.460(7) calc PR 2
C27B C 0.4496(13) 0.0628(9) 0.5617(12) 0.079(4) Uani 0.460(7) d PD 2
H27D H 0.5252(55) 0.1001(29) 0.5586(74) 0.118 Uiso 0.460(7) calc PR 2
H27E H 0.4352(118) 0.0471(14) 0.6345(21) 0.118 Uiso 0.460(7) calc PR 2
H27F H 0.3631(67) 0.0852(40) 0.5345(56) 0.118 Uiso 0.460(7) calc PR 2
C28B C 0.3811(18) -0.0713(10) 0.5190(21) 0.116(9) Uani 0.460(7) d PD 2
H28D H 0.4090(123) -0.0975(79) 0.5832(95) 0.174 Uiso 0.460(7) calc PR 2
H28E H 0.3784(166) -0.1073(66) 0.4608(78) 0.174 Uiso 0.460(7) calc PR 2
H28F H 0.2880(43) -0.0491(17) 0.5286(167) 0.174 Uiso 0.460(7) calc PR 2

loop_
_atom_type_symbol
_atom_type_description
_atom_type_scat_dispersion_real
_atom_type_scat_dispersion_imag
_atom_type_scat_source
C C 0.0033 0.0016 'International Tables Vol C Tables 4.2.6.8 and 6.1.1.4'
H H 0.0000 0.0000 'International Tables Vol C Tables 4.2.6.8 and 6.1.1.4'
P P 0.1023 0.0942 'International Tables Vol C Tables 4.2.6.8 and 6.1.1.4'

loop_
_geom_angle_atom_site_label_1
_geom_angle_atom_site_label_2
_geom_angle_atom_site_label_3
_geom_angle
_geom_angle_site_symmetry_1
_geom_angle_site_symmetry_3
_geom_angle_publ_flag
C10A P1A C11A 103.0(6) . . ?
C10A P1A C15A 97.5(8) . . ?
C11A P1A C15A 109.1(7) . . ?
C14A C11A C12A 105.7(12) . . ?
C14A C11A C13A 105.6(13) . . ?
C12A C11A C13A 109.3(11) . . ?
C14A C11A P1A 103.5(11) . . ?
C12A C11A P1A 112.5(11) . . ?
C13A C11A P1A 119.0(9) . . ?
C16A C15A C18A 107.0(14) . . ?
C16A C15A C17A 105.4(14) . . ?
C18A C15A C17A 110.5(13) . . ?
C16A C15A P1A 106.1(12) . . ?
C18A C15A P1A 111.5(12) . . ?
C17A C15A P1A 115.6(12) . . ?
P1A C10A P2A 118.4(7) . . ?
C10A P2A C25A 104.1(6) . . ?
C10A P2A C21A 99.7(6) . . ?
C25A P2A C21A 110.5(7) . . ?
C24A C21A C23A 110.1(12) . . ?
C24A C21A C22A 109.1(14) . . ?
C23A C21A C22A 106.3(15) . . ?
C24A C21A P2A 109.0(12) . . ?
C23A C21A P2A 115.9(10) . . ?
C22A C21A P2A 106.1(10) . . ?
C28A C25A C26A 110.8(13) . . ?
C28A C25A C27A 108.8(12) . . ?
C26A C25A C27A 105.4(12) . . ?
C28A C25A P2A 112.1(10) . . ?
C26A C25A P2A 104.1(10) . . ?
C27A C25A P2A 115.4(10) . . ?
C10B P1B C11B 99.1(6) . . ?
C10B P1B C15B 103.5(7) . . ?
C11B P1B C15B 110.5(6) . . ?
C13B C11B C12B 109.3(11) . . ?
C13B C11B C14B 110.9(13) . . ?
C12B C11B C14B 109.0(12) . . ?
C13B C11B P1B 113.9(9) . . ?
C12B C11B P1B 107.3(10) . . ?
C14B C11B P1B 106.3(11) . . ?
C17B C15B C16B 111.5(14) . . ?
C17B C15B C18B 109.3(16) . . ?
C16B C15B C18B 105.4(14) . . ?
C17B C15B P1B 115.5(12) . . ?
C16B C15B P1B 107.5(12) . . ?
C18B C15B P1B 107.0(10) . . ?
P2B C10B P1B 120.4(6) . . ?
C10B P2B C21B 101.8(6) . . ?
C10B P2B C25B 103.1(6) . . ?
C21B P2B C25B 110.3(8) . . ?
C23B C21B C24B 108.7(13) . . ?
C23B C21B C22B 106.9(13) . . ?
C24B C21B C22B 105.4(15) . . ?
C23B C21B P2B 110.6(12) . . ?
C24B C21B P2B 116.2(11) . . ?
C22B C21B P2B 108.5(10) . . ?
C27B C25B C26B 109.2(13) . . ?
C27B C25B C28B 107.4(11) . . ?
C26B C25B C28B 107.9(12) . . ?
C27B C25B P2B 106.8(9) . . ?
C26B C25B P2B 114.8(10) . . ?
C28B C25B P2B 110.5(11) . . ?

loop_
_geom_bond_atom_site_label_1
_geom_bond_atom_site_label_2
_geom_bond_distance
_geom_bond_site_symmetry_2
_geom_bond_publ_flag
P1A C10A 1.832(9) . ?
P1A C11A 1.874(13) . ?
P1A C15A 1.890(13) . ?
C11A C14A 1.559(15) . ?
C11A C12A 1.534(13) . ?
C11A C13A 1.554(14) . ?
C15A C16A 1.563(15) . ?
C15A C18A 1.537(15) . ?
C15A C17A 1.549(15) . ?
C10A P2A 1.834(9) . ?
P2A C25A 1.881(12) . ?
P2A C21A 1.902(11) . ?
C21A C24A 1.531(14) . ?
C21A C23A 1.54(2) . ?
C21A C22A 1.562(14) . ?
C25A C28A 1.524(13) . ?
C25A C26A 1.551(15) . ?
C25A C27A 1.54(2) . ?
P1B C10B 1.849(8) . ?
P1B C11B 1.917(13) . ?
P1B C15B 1.898(13) . ?
C11B C13B 1.531(14) . ?
C11B C12B 1.540(13) . ?
C11B C14B 1.529(14) . ?
C15B C17B 1.533(15) . ?
C15B C16B 1.530(15) . ?
C15B C18B 1.56(2) . ?
C10B P2B 1.852(9) . ?
P2B C21B 1.865(13) . ?
P2B C25B 1.883(12) . ?
C21B C23B 1.534(15) . ?
C21B C24B 1.56(2) . ?
C21B C22B 1.552(14) . ?
C25B C27B 1.531(14) . ?
C25B C26B 1.541(14) . ?
C25B C28B 1.542(13) . ?
